data_4346874
loop_
_publ_author_name
'Mendola, Daniele'
'Saleh, Nidal'
'Hellou, Nora'
'Vanthuyne, Nicolas'
'Roussel, Christian'
'Toupet, Lo\"ic'
'Castiglione, Franca'
'Melone, Federica'
'Caronna, Tullio'
'Fontana, Francesca'
'Mart\'i-Rujas, Javier'
'Parisini, Emilio'
'Malpezzi, Luciana'
'Mele, Andrea'
'Crassous, Jeanne'

_publ_section_title
;
 Synthesis and Structural Properties of Aza[n]helicene Platinum Complexes:
 Control of Cis and Trans Stereochemistry.
;
_journal_issue 5
_journal_name_full 'Inorganic chemistry'
_journal_page_first 2009
_journal_page_last 2017
_journal_paper_doi 10.1021/acs.inorgchem.5b02276
_journal_volume 55
_journal_year 2016
_chemical_formula_sum 'C43 H30 Cl2 N P Pt'
_chemical_formula_weight 857.64
_space_group_crystal_system triclinic
_space_group_IT_number 2
_space_group_name_Hall '-P 1'
_space_group_name_H-M_alt 'P -1'
_atom_sites_solution_hydrogens geom
_audit_creation_method SHELXL-2014/6
_cell_angle_alpha 69.214(3)
_cell_angle_beta 76.756(3)
_cell_angle_gamma 77.381(3)
_cell_formula_units_Z 2
_cell_length_a 11.1956(3)
_cell_length_b 11.3233(4)
_cell_length_c 15.2151(5)
_cell_measurement_reflns_used 8367
_cell_measurement_temperature 140(2)
_cell_measurement_theta_max 27.0
_cell_measurement_theta_min 2.57
_cell_volume 1735.28(10)
_computing_structure_refinement 'SHELXL-2014/6 (Sheldrick, 2014)'
_diffrn_ambient_temperature 140(2)
_diffrn_detector_area_resol_mean 16.1852
_diffrn_measured_fraction_theta_full 0.986
_diffrn_measured_fraction_theta_max 0.979
_diffrn_measurement_device_type 'CCD Saphire 3 Xcalibur'
_diffrn_measurement_method 'omega scan'
_diffrn_radiation_type MoK\a
_diffrn_radiation_wavelength 0.71073
_diffrn_reflns_av_R_equivalents 0.0483
_diffrn_reflns_av_unetI/netI 0.1473
_diffrn_reflns_Laue_measured_fraction_full 0.986
_diffrn_reflns_Laue_measured_fraction_max 0.979
_diffrn_reflns_limit_h_max 14
_diffrn_reflns_limit_h_min -14
_diffrn_reflns_limit_k_max 13
_diffrn_reflns_limit_k_min -14
_diffrn_reflns_limit_l_max 19
_diffrn_reflns_limit_l_min -19
_diffrn_reflns_number 12906
_diffrn_reflns_point_group_measured_fraction_full 0.986
_diffrn_reflns_point_group_measured_fraction_max 0.979
_diffrn_reflns_theta_full 25.242
_diffrn_reflns_theta_max 26.999
_diffrn_reflns_theta_min 2.568
_exptl_absorpt_coefficient_mu 4.276
_exptl_absorpt_correction_T_max 0.83552
_exptl_absorpt_correction_T_min 0.64436
_exptl_absorpt_correction_type analytical
_exptl_absorpt_process_details 'Alcock(1970) crystallographic computing,p271'
_exptl_crystal_colour yellow
_exptl_crystal_density_diffrn 1.641
_exptl_crystal_description prism
_exptl_crystal_F_000 844
_exptl_crystal_size_max 0.158
_exptl_crystal_size_mid 0.098
_exptl_crystal_size_min 0.052
_refine_diff_density_max 1.622
_refine_diff_density_min -0.983
_refine_diff_density_rms 0.154
_refine_ls_extinction_method none
_refine_ls_goodness_of_fit_ref 0.864
_refine_ls_hydrogen_treatment constr
_refine_ls_matrix_type full
_refine_ls_number_parameters 433
_refine_ls_number_reflns 7416
_refine_ls_number_restraints 0
_refine_ls_restrained_S_all 0.864
_refine_ls_R_factor_all 0.0815
_refine_ls_R_factor_gt 0.0428
_refine_ls_shift/su_max 0.001
_refine_ls_shift/su_mean 0.000
_refine_ls_structure_factor_coef Fsqd
_refine_ls_weighting_details 'w=1/[\s^2^(Fo^2^)+(0.0354P)^2^] where P=(Fo^2^+2Fc^2^)/3'
_refine_ls_weighting_scheme calc
_refine_ls_wR_factor_gt 0.0740
_refine_ls_wR_factor_ref 0.0897
_reflns_Friedel_coverage 0.000
_reflns_number_gt 4750
_reflns_number_total 7416
_reflns_threshold_expression 'I > 2\s(I)'
_cod_data_source_file ic5b02276_si_005.cif
_cod_data_source_block shelx
_cod_original_cell_volume 1735.28(11)
_cod_database_code 4346874
_shelx_space_group_comment
;
The symmetry employed for this shelxl refinement is uniquely defined
by the following loop, which should always be used as a source of
symmetry information in preference to the above space-group names.
They are only intended as comments.
;
_shelxl_version_number 2014/6

loop_
_space_group_symop_operation_xyz
'x, y, z'
'-x, -y, -z'

loop_
_atom_site_label
_atom_site_type_symbol
_atom_site_fract_x
_atom_site_fract_y
_atom_site_fract_z
_atom_site_U_iso_or_equiv
_atom_site_adp_type
_atom_site_occupancy
_atom_site_site_symmetry_order
_atom_site_calc_flag
_atom_site_refinement_flags_posn
_atom_site_refinement_flags_adp
Pt1 Pt 0.73444(3) 0.47729(3) -0.06059(2) 0.02392(9) Uani 1 1 d . .
Cl1 Cl 0.76056(17) 0.64258(18) -0.20081(11) 0.0343(5) Uani 1 1 d . .
Cl2 Cl 0.67850(16) 0.62026(18) 0.02746(12) 0.0307(5) Uani 1 1 d . .
P1 P 0.78689(16) 0.34921(19) -0.14959(12) 0.0244(5) Uani 1 1 d . .
N1 N 0.7090(5) 0.3313(5) 0.0656(3) 0.0213(14) Uani 1 1 d . .
C1 C 0.8062(6) 0.2728(6) 0.1192(4) 0.0249(17) Uani 1 1 d . .
C2 C 0.9211(6) 0.3165(7) 0.0830(5) 0.0303(18) Uani 1 1 d . .
H2 H 0.9277 0.3934 0.0309 0.036 Uiso 1 1 calc R U
C3 C 1.0243(6) 0.2484(7) 0.1226(5) 0.0331(19) Uani 1 1 d . .
H3 H 1.1035 0.2748 0.0969 0.040 Uiso 1 1 calc R U
C4 C 1.0089(7) 0.1377(7) 0.2029(5) 0.035(2) Uani 1 1 d . .
H4 H 1.0796 0.0882 0.2300 0.042 Uiso 1 1 calc R U
C5 C 0.8974(6) 0.1007(7) 0.2418(4) 0.0293(18) Uani 1 1 d . .
H5 H 0.8907 0.0269 0.2965 0.035 Uiso 1 1 calc R U
C6 C 0.7899(5) 0.1690(6) 0.2033(4) 0.0218(16) Uani 1 1 d . .
C7 C 0.6691(6) 0.1302(7) 0.2388(4) 0.0251(17) Uani 1 1 d . .
C8 C 0.6336(6) 0.0351(7) 0.3294(5) 0.0292(19) Uani 1 1 d . .
C9 C 0.6889(7) 0.0027(7) 0.4145(5) 0.037(2) Uani 1 1 d . .
C10 C 0.7487(6) 0.0849(8) 0.4370(5) 0.037(2) Uani 1 1 d . .
C11 C 0.7406(7) 0.2179(8) 0.3890(5) 0.040(2) Uani 1 1 d . .
H11 H 0.6904 0.2562 0.3406 0.048 Uiso 1 1 calc R U
C12 C 0.8028(7) 0.2932(9) 0.4100(5) 0.047(2) Uani 1 1 d . .
H12 H 0.7955 0.3819 0.3752 0.057 Uiso 1 1 calc R U
C13 C 0.8776(8) 0.2427(10) 0.4819(6) 0.058(3) Uani 1 1 d . .
H13 H 0.9239 0.2944 0.4943 0.069 Uiso 1 1 calc R U
C14 C 0.8801(8) 0.1126(11) 0.5342(6) 0.058(3) Uani 1 1 d . .
H14 H 0.9284 0.0765 0.5839 0.070 Uiso 1 1 calc R U
C15 C 0.8146(7) 0.0333(9) 0.5165(5) 0.043(2) Uani 1 1 d . .
C16 C 0.8117(8) -0.0940(10) 0.5748(6) 0.056(3) Uani 1 1 d . .
H16 H 0.8612 -0.1306 0.6238 0.067 Uiso 1 1 calc R U
C17 C 0.7398(9) -0.1638(9) 0.5618(5) 0.060(3) Uani 1 1 d . .
H17 H 0.7337 -0.2471 0.6058 0.072 Uiso 1 1 calc R U
C18 C 0.6715(7) -0.1194(8) 0.4848(5) 0.042(2) Uani 1 1 d . .
C19 C 0.5866(8) -0.1895(8) 0.4797(5) 0.048(3) Uani 1 1 d . .
H19 H 0.5785 -0.2709 0.5262 0.057 Uiso 1 1 calc R U
C20 C 0.5155(7) -0.1450(8) 0.4107(6) 0.048(2) Uani 1 1 d . .
H20 H 0.4513 -0.1897 0.4137 0.057 Uiso 1 1 calc R U
C21 C 0.5366(6) -0.0312(7) 0.3333(5) 0.034(2) Uani 1 1 d . .
C22 C 0.4599(6) 0.0155(7) 0.2629(5) 0.035(2) Uani 1 1 d . .
H22 H 0.3948 -0.0292 0.2678 0.043 Uiso 1 1 calc R U
C23 C 0.4774(6) 0.1223(7) 0.1891(5) 0.0344(19) Uani 1 1 d . .
H23 H 0.4190 0.1595 0.1466 0.041 Uiso 1 1 calc R U
C24 C 0.5846(6) 0.1790(6) 0.1753(4) 0.0239(17) Uani 1 1 d . .
C25 C 0.6069(6) 0.2827(7) 0.0919(5) 0.0283(18) Uani 1 1 d . .
H25 H 0.5442 0.3188 0.0530 0.034 Uiso 1 1 calc R U
C26 C 0.9522(6) 0.3363(7) -0.2032(5) 0.0319(19) Uani 1 1 d . .
C27 C 1.0080(7) 0.2497(8) -0.2522(5) 0.044(2) Uani 1 1 d . .
H27 H 0.9592 0.1979 -0.2618 0.052 Uiso 1 1 calc R U
C28 C 1.1332(7) 0.2388(8) -0.2865(6) 0.051(3) Uani 1 1 d . .
H28 H 1.1697 0.1817 -0.3217 0.061 Uiso 1 1 calc R U
C29 C 1.2052(8) 0.3085(9) -0.2706(7) 0.052(3) Uani 1 1 d . .
H29 H 1.2919 0.2990 -0.2939 0.063 Uiso 1 1 calc R U
C30 C 1.1546(7) 0.3911(9) -0.2219(6) 0.048(2) Uani 1 1 d . .
H30 H 1.2063 0.4376 -0.2095 0.057 Uiso 1 1 calc R U
C31 C 1.0269(6) 0.4093(8) -0.1896(5) 0.035(2) Uani 1 1 d . .
H31 H 0.9914 0.4713 -0.1584 0.042 Uiso 1 1 calc R U
C32 C 0.7646(6) 0.1826(7) -0.0865(5) 0.0283(18) Uani 1 1 d . .
C33 C 0.8411(6) 0.1091(7) -0.0199(5) 0.0317(18) Uani 1 1 d . .
H33 H 0.9056 0.1442 -0.0112 0.038 Uiso 1 1 calc R U
C34 C 0.8235(7) -0.0148(7) 0.0336(5) 0.039(2) Uani 1 1 d . .
H34 H 0.8750 -0.0639 0.0797 0.047 Uiso 1 1 calc R U
C35 C 0.7322(7) -0.0677(8) 0.0206(6) 0.044(2) Uani 1 1 d . .
H35 H 0.7217 -0.1535 0.0569 0.053 Uiso 1 1 calc R U
C36 C 0.6550(8) 0.0046(8) -0.0455(6) 0.053(2) Uani 1 1 d . .
H36 H 0.5912 -0.0314 -0.0542 0.063 Uiso 1 1 calc R U
C37 C 0.6717(7) 0.1292(8) -0.0986(5) 0.041(2) Uani 1 1 d . .
H37 H 0.6190 0.1786 -0.1438 0.049 Uiso 1 1 calc R U
C38 C 0.6925(6) 0.4027(6) -0.2436(4) 0.0263(17) Uani 1 1 d . .
C39 C 0.5670(6) 0.4424(8) -0.2179(5) 0.038(2) Uani 1 1 d . .
H39 H 0.5367 0.4443 -0.1547 0.046 Uiso 1 1 calc R U
C40 C 0.4852(7) 0.4790(8) -0.2811(5) 0.047(2) Uani 1 1 d . .
H40 H 0.3999 0.5070 -0.2620 0.056 Uiso 1 1 calc R U
C41 C 0.5273(8) 0.4747(9) -0.3699(6) 0.056(3) Uani 1 1 d . .
H41 H 0.4708 0.4960 -0.4131 0.067 Uiso 1 1 calc R U
C42 C 0.6529(10) 0.4392(11) -0.3991(6) 0.084(4) Uani 1 1 d . .
H42 H 0.6827 0.4415 -0.4633 0.101 Uiso 1 1 calc R U
C43 C 0.7357(8) 0.4001(9) -0.3345(5) 0.058(3) Uani 1 1 d . .
H43 H 0.8210 0.3721 -0.3535 0.070 Uiso 1 1 calc R U

loop_
_atom_site_aniso_label
_atom_site_aniso_U_11
_atom_site_aniso_U_22
_atom_site_aniso_U_33
_atom_site_aniso_U_23
_atom_site_aniso_U_13
_atom_site_aniso_U_12
Pt1 0.02821(15) 0.02259(16) 0.01615(13) -0.00009(11) -0.00511(10) -0.00290(11)
Cl1 0.0491(11) 0.0257(11) 0.0196(9) 0.0039(8) -0.0079(8) -0.0046(9)
Cl2 0.0370(10) 0.0296(11) 0.0242(9) -0.0086(8) 0.0004(8) -0.0082(9)
P1 0.0253(10) 0.0254(12) 0.0236(10) -0.0080(9) -0.0073(8) -0.0026(9)
N1 0.021(3) 0.026(4) 0.016(3) -0.006(3) -0.001(2) -0.006(3)
C1 0.025(4) 0.020(4) 0.024(4) 0.000(3) -0.005(3) -0.004(3)
C2 0.039(4) 0.028(5) 0.025(4) 0.000(3) -0.013(3) -0.013(4)
C3 0.032(4) 0.040(5) 0.028(4) -0.005(4) -0.009(3) -0.011(4)
C4 0.038(4) 0.038(5) 0.026(4) -0.005(4) -0.018(3) 0.006(4)
C5 0.031(4) 0.029(5) 0.018(3) 0.002(3) -0.002(3) -0.003(3)
C6 0.020(3) 0.021(4) 0.016(3) -0.002(3) 0.001(3) 0.005(3)
C7 0.027(4) 0.023(4) 0.017(3) 0.000(3) 0.000(3) 0.000(3)
C8 0.030(4) 0.022(4) 0.026(4) -0.004(3) 0.000(3) 0.006(3)
C9 0.038(4) 0.029(5) 0.023(4) 0.001(4) 0.007(3) 0.008(4)
C10 0.033(4) 0.043(6) 0.023(4) -0.011(4) 0.000(3) 0.009(4)
C11 0.046(5) 0.040(6) 0.020(4) -0.007(4) -0.004(4) 0.013(4)
C12 0.054(5) 0.053(6) 0.036(5) -0.022(5) -0.012(4) 0.005(5)
C13 0.062(6) 0.065(7) 0.052(5) -0.030(5) -0.019(5) 0.009(5)
C14 0.051(6) 0.086(9) 0.042(5) -0.037(6) -0.020(4) 0.019(6)
C15 0.045(5) 0.046(6) 0.021(4) -0.002(4) -0.005(4) 0.015(4)
C16 0.058(6) 0.069(8) 0.025(4) -0.006(5) -0.013(4) 0.017(5)
C17 0.074(7) 0.045(6) 0.022(4) 0.012(4) 0.002(5) 0.019(5)
C18 0.048(5) 0.038(5) 0.023(4) -0.002(4) 0.005(4) 0.006(4)
C19 0.052(5) 0.032(5) 0.029(4) 0.012(4) 0.010(4) -0.002(4)
C20 0.037(5) 0.037(5) 0.054(5) -0.006(5) 0.015(4) -0.011(4)
C21 0.030(4) 0.024(5) 0.032(4) -0.001(4) 0.010(3) 0.002(3)
C22 0.031(4) 0.030(5) 0.038(4) -0.005(4) 0.004(4) -0.008(4)
C23 0.029(4) 0.038(5) 0.031(4) -0.010(4) 0.001(3) -0.002(4)
C24 0.019(3) 0.019(4) 0.025(4) -0.003(3) 0.006(3) -0.003(3)
C25 0.027(4) 0.032(5) 0.025(4) -0.008(3) -0.005(3) -0.004(3)
C26 0.035(4) 0.023(5) 0.030(4) 0.003(4) -0.010(3) -0.002(3)
C27 0.053(5) 0.030(5) 0.047(5) -0.014(4) -0.008(4) -0.003(4)
C28 0.036(5) 0.049(6) 0.058(6) -0.025(5) 0.017(4) 0.000(4)
C29 0.033(5) 0.046(6) 0.071(6) -0.023(5) 0.007(5) 0.001(5)
C30 0.031(5) 0.053(6) 0.056(5) -0.003(5) -0.011(4) -0.020(4)
C31 0.032(4) 0.039(5) 0.030(4) -0.006(4) -0.005(3) -0.007(4)
C32 0.023(4) 0.034(5) 0.031(4) -0.018(4) -0.004(3) 0.001(3)
C33 0.030(4) 0.029(5) 0.038(4) -0.010(4) -0.011(3) -0.004(3)
C34 0.048(5) 0.021(5) 0.041(5) -0.008(4) -0.010(4) 0.007(4)
C35 0.061(5) 0.020(5) 0.057(5) -0.012(4) -0.008(5) -0.018(4)
C36 0.066(6) 0.039(6) 0.061(6) -0.014(5) -0.014(5) -0.024(5)
C37 0.041(5) 0.042(6) 0.044(5) -0.013(4) -0.014(4) -0.011(4)
C38 0.034(4) 0.018(4) 0.023(4) -0.001(3) -0.011(3) -0.001(3)
C39 0.027(4) 0.059(6) 0.021(4) -0.005(4) 0.001(3) -0.009(4)
C40 0.038(5) 0.065(7) 0.031(4) -0.003(4) -0.011(4) -0.009(4)
C41 0.046(5) 0.068(7) 0.056(6) -0.015(5) -0.032(5) 0.004(5)
C42 0.097(8) 0.117(10) 0.037(5) -0.038(6) -0.036(6) 0.034(7)
C43 0.060(6) 0.077(7) 0.030(4) -0.023(5) -0.013(4) 0.021(5)

loop_
_atom_type_symbol
_atom_type_description
_atom_type_scat_dispersion_real
_atom_type_scat_dispersion_imag
_atom_type_scat_source
C C 0.0033 0.0016 'International Tables Vol C Tables 4.2.6.8 and 6.1.1.4'
H H 0.0000 0.0000 'International Tables Vol C Tables 4.2.6.8 and 6.1.1.4'
N N 0.0061 0.0033 'International Tables Vol C Tables 4.2.6.8 and 6.1.1.4'
P P 0.1023 0.0942 'International Tables Vol C Tables 4.2.6.8 and 6.1.1.4'
Cl Cl 0.1484 0.1585 'International Tables Vol C Tables 4.2.6.8 and 6.1.1.4'
Pt Pt -1.7033 8.3905 'International Tables Vol C Tables 4.2.6.8 and 6.1.1.4'

loop_
_geom_angle_atom_site_label_1
_geom_angle_atom_site_label_2
_geom_angle_atom_site_label_3
_geom_angle
N1 Pt1 P1 94.27(17)
N1 Pt1 Cl1 179.14(17)
P1 Pt1 Cl1 86.46(7)
N1 Pt1 Cl2 88.16(17)
P1 Pt1 Cl2 177.53(7)
Cl1 Pt1 Cl2 91.10(7)
C38 P1 C32 104.5(3)
C38 P1 C26 109.3(3)
C32 P1 C26 103.3(3)
C38 P1 Pt1 110.7(2)
C32 P1 Pt1 115.4(2)
C26 P1 Pt1 113.1(3)
C25 N1 C1 118.9(5)
C25 N1 Pt1 119.6(4)
C1 N1 Pt1 121.1(4)
C2 C1 C6 121.1(6)
C2 C1 N1 118.0(5)
C6 C1 N1 120.8(6)
C3 C2 C1 120.2(6)
C3 C2 H2 119.9
C1 C2 H2 119.9
C2 C3 C4 117.9(6)
C2 C3 H3 121.0
C4 C3 H3 121.0
C5 C4 C3 121.9(6)
C5 C4 H4 119.0
C3 C4 H4 119.0
C4 C5 C6 121.5(6)
C4 C5 H5 119.3
C6 C5 H5 119.3
C1 C6 C5 116.8(6)
C1 C6 C7 118.8(5)
C5 C6 C7 124.0(6)
C24 C7 C6 116.1(5)
C24 C7 C8 118.0(6)
C6 C7 C8 125.6(6)
C21 C8 C7 115.9(6)
C21 C8 C9 118.7(6)
C7 C8 C9 125.4(7)
C10 C9 C18 117.9(7)
C10 C9 C8 125.9(6)
C18 C9 C8 116.0(8)
C11 C10 C9 123.6(7)
C11 C10 C15 117.1(9)
C9 C10 C15 119.2(7)
C12 C11 C10 122.1(7)
C12 C11 H11 119.0
C10 C11 H11 119.0
C11 C12 C13 121.8(9)
C11 C12 H12 119.1
C13 C12 H12 119.1
C14 C13 C12 116.7(9)
C14 C13 H13 121.7
C12 C13 H13 121.7
C15 C14 C13 123.0(8)
C15 C14 H14 118.5
C13 C14 H14 118.5
C16 C15 C14 121.4(8)
C16 C15 C10 119.8(9)
C14 C15 C10 118.8(8)
C17 C16 C15 120.2(8)
C17 C16 H16 119.9
C15 C16 H16 119.9
C16 C17 C18 123.1(9)
C16 C17 H17 118.4
C18 C17 H17 118.4
C19 C18 C17 121.2(8)
C19 C18 C9 120.8(7)
C17 C18 C9 117.9(9)
C20 C19 C18 121.9(7)
C20 C19 H19 119.0
C18 C19 H19 119.0
C19 C20 C21 120.1(8)
C19 C20 H20 119.9
C21 C20 H20 119.9
C22 C21 C20 119.5(7)
C22 C21 C8 121.0(6)
C20 C21 C8 119.5(7)
C23 C22 C21 121.0(7)
C23 C22 H22 119.5
C21 C22 H22 119.5
C22 C23 C24 119.1(7)
C22 C23 H23 120.5
C24 C23 H23 120.5
C7 C24 C25 120.4(6)
C7 C24 C23 121.9(6)
C25 C24 C23 117.6(6)
N1 C25 C24 123.0(6)
N1 C25 H25 118.5
C24 C25 H25 118.5
C31 C26 C27 118.1(7)
C31 C26 P1 119.2(6)
C27 C26 P1 122.5(7)
C28 C27 C26 120.4(9)
C28 C27 H27 119.8
C26 C27 H27 119.8
C29 C28 C27 120.7(8)
C29 C28 H28 119.6
C27 C28 H28 119.6
C30 C29 C28 120.3(8)
C30 C29 H29 119.8
C28 C29 H29 119.8
C29 C30 C31 120.7(9)
C29 C30 H30 119.6
C31 C30 H30 119.6
C26 C31 C30 119.6(8)
C26 C31 H31 120.2
C30 C31 H31 120.2
C37 C32 C33 119.0(7)
C37 C32 P1 123.0(5)
C33 C32 P1 117.8(6)
C34 C33 C32 120.1(7)
C34 C33 H33 119.9
C32 C33 H33 119.9
C35 C34 C33 120.6(7)
C35 C34 H34 119.7
C33 C34 H34 119.7
C34 C35 C36 119.9(7)
C34 C35 H35 120.0
C36 C35 H35 120.0
C37 C36 C35 119.7(8)
C37 C36 H36 120.2
C35 C36 H36 120.2
C36 C37 C32 120.6(7)
C36 C37 H37 119.7
C32 C37 H37 119.7
C43 C38 C39 118.8(7)
C43 C38 P1 124.6(6)
C39 C38 P1 116.5(5)
C40 C39 C38 122.0(7)
C40 C39 H39 119.0
C38 C39 H39 119.0
C41 C40 C39 119.2(7)
C41 C40 H40 120.4
C39 C40 H40 120.4
C40 C41 C42 120.5(8)
C40 C41 H41 119.8
C42 C41 H41 119.8
C41 C42 C43 120.3(8)
C41 C42 H42 119.9
C43 C42 H42 119.9
C38 C43 C42 119.2(8)
C38 C43 H43 120.4
C42 C43 H43 120.4

loop_
_geom_bond_atom_site_label_1
_geom_bond_atom_site_label_2
_geom_bond_distance
Pt1 N1 2.050(5)
Pt1 P1 2.222(2)
Pt1 Cl1 2.2933(16)
Pt1 Cl2 2.349(2)
P1 C38 1.824(7)
P1 C32 1.831(8)
P1 C26 1.841(7)
N1 C25 1.296(8)
N1 C1 1.413(8)
C1 C2 1.401(9)
C1 C6 1.404(8)
C2 C3 1.377(9)
C2 H2 0.9500
C3 C4 1.415(9)
C3 H3 0.9500
C4 C5 1.341(9)
C4 H4 0.9500
C5 C6 1.408(8)
C5 H5 0.9500
C6 C7 1.438(9)
C7 C24 1.394(9)
C7 C8 1.450(8)
C8 C21 1.429(10)
C8 C9 1.458(10)
C9 C10 1.426(11)
C9 C18 1.437(10)
C10 C11 1.414(11)
C10 C15 1.438(10)
C11 C12 1.366(11)
C11 H11 0.9500
C12 C13 1.412(11)
C12 H12 0.9500
C13 C14 1.401(13)
C13 H13 0.9500
C14 C15 1.402(13)
C14 H14 0.9500
C15 C16 1.402(12)
C16 C17 1.332(13)
C16 H16 0.9500
C17 C18 1.425(12)
C17 H17 0.9500
C18 C19 1.395(12)
C19 C20 1.350(11)
C19 H19 0.9500
C20 C21 1.425(9)
C20 H20 0.9500
C21 C22 1.410(10)
C22 C23 1.342(9)
C22 H22 0.9500
C23 C24 1.422(10)
C23 H23 0.9500
C24 C25 1.407(8)
C25 H25 0.9500
C26 C31 1.389(10)
C26 C27 1.394(11)
C27 C28 1.374(10)
C27 H27 0.9500
C28 C29 1.354(12)
C28 H28 0.9500
C29 C30 1.347(12)
C29 H29 0.9500
C30 C31 1.396(10)
C30 H30 0.9500
C31 H31 0.9500
C32 C37 1.388(10)
C32 C33 1.394(9)
C33 C34 1.380(10)
C33 H33 0.9500
C34 C35 1.373(11)
C34 H34 0.9500
C35 C36 1.390(11)
C35 H35 0.9500
C36 C37 1.383(10)
C36 H36 0.9500
C37 H37 0.9500
C38 C43 1.365(10)
C38 C39 1.388(9)
C39 C40 1.374(9)
C39 H39 0.9500
C40 C41 1.339(11)
C40 H40 0.9500
C41 C42 1.390(12)
C41 H41 0.9500
C42 C43 1.396(11)
C42 H42 0.9500
C43 H43 0.9500

loop_
_geom_torsion_atom_site_label_1
_geom_torsion_atom_site_label_2
_geom_torsion_atom_site_label_3
_geom_torsion_atom_site_label_4
_geom_torsion
C25 N1 C1 C2 172.0(7)
Pt1 N1 C1 C2 -0.8(9)
C25 N1 C1 C6 -4.3(10)
Pt1 N1 C1 C6 -177.0(5)
C6 C1 C2 C3 8.2(12)
N1 C1 C2 C3 -168.1(7)
C1 C2 C3 C4 -2.9(11)
C2 C3 C4 C5 -1.8(12)
C3 C4 C5 C6 1.4(12)
C2 C1 C6 C5 -8.4(11)
N1 C1 C6 C5 167.7(7)
C2 C1 C6 C7 178.4(7)
N1 C1 C6 C7 -5.5(10)
C4 C5 C6 C1 3.7(11)
C4 C5 C6 C7 176.6(7)
C1 C6 C7 C24 14.7(10)
C5 C6 C7 C24 -158.1(7)
C1 C6 C7 C8 -172.6(7)
C5 C6 C7 C8 14.6(12)
C24 C7 C8 C21 20.5(10)
C6 C7 C8 C21 -152.1(7)
C24 C7 C8 C9 -159.9(7)
C6 C7 C8 C9 27.6(11)
C21 C8 C9 C10 -154.7(7)
C7 C8 C9 C10 25.7(11)
C21 C8 C9 C18 19.7(9)
C7 C8 C9 C18 -159.9(7)
C18 C9 C10 C11 -161.1(7)
C8 C9 C10 C11 13.2(11)
C18 C9 C10 C15 14.8(9)
C8 C9 C10 C15 -170.9(6)
C9 C10 C11 C12 -177.5(7)
C15 C10 C11 C12 6.5(10)
C10 C11 C12 C13 -0.9(11)
C11 C12 C13 C14 -3.1(12)
C12 C13 C14 C15 1.2(12)
C13 C14 C15 C16 -175.1(8)
C13 C14 C15 C10 4.4(12)
C11 C10 C15 C16 171.4(7)
C9 C10 C15 C16 -4.7(10)
C11 C10 C15 C14 -8.1(10)
C9 C10 C15 C14 175.7(7)
C14 C15 C16 C17 173.9(8)
C10 C15 C16 C17 -5.7(12)
C15 C16 C17 C18 5.6(14)
C16 C17 C18 C19 -172.7(9)
C16 C17 C18 C9 4.8(12)
C10 C9 C18 C19 162.7(7)
C8 C9 C18 C19 -12.2(10)
C10 C9 C18 C17 -14.8(10)
C8 C9 C18 C17 170.3(7)
C17 C18 C19 C20 175.7(8)
C9 C18 C19 C20 -1.7(12)
C18 C19 C20 C21 8.0(12)
C19 C20 C21 C22 -178.6(8)
C19 C20 C21 C8 0.1(11)
C7 C8 C21 C22 -15.8(10)
C9 C8 C21 C22 164.5(7)
C7 C8 C21 C20 165.5(6)
C9 C8 C21 C20 -14.2(10)
C20 C21 C22 C23 -179.9(7)
C8 C21 C22 C23 1.4(11)
C21 C22 C23 C24 8.4(11)
C6 C7 C24 C25 -14.9(10)
C8 C7 C24 C25 171.8(7)
C6 C7 C24 C23 161.4(7)
C8 C7 C24 C23 -11.8(11)
C22 C23 C24 C7 -3.0(11)
C22 C23 C24 C25 173.4(7)
C1 N1 C25 C24 4.4(11)
Pt1 N1 C25 C24 177.2(5)
C7 C24 C25 N1 5.6(11)
C23 C24 C25 N1 -170.9(7)
C38 P1 C26 C31 120.2(6)
C32 P1 C26 C31 -128.9(6)
Pt1 P1 C26 C31 -3.5(6)
C38 P1 C26 C27 -64.1(7)
C32 P1 C26 C27 46.7(7)
Pt1 P1 C26 C27 172.2(5)
C31 C26 C27 C28 -0.7(11)
P1 C26 C27 C28 -176.4(6)
C26 C27 C28 C29 2.3(12)
C27 C28 C29 C30 -0.9(14)
C28 C29 C30 C31 -2.0(13)
C27 C26 C31 C30 -2.1(10)
P1 C26 C31 C30 173.7(5)
C29 C30 C31 C26 3.5(11)
C38 P1 C32 C37 -13.5(7)
C26 P1 C32 C37 -127.8(6)
Pt1 P1 C32 C37 108.2(6)
C38 P1 C32 C33 169.8(5)
C26 P1 C32 C33 55.5(6)
Pt1 P1 C32 C33 -68.4(6)
C37 C32 C33 C34 -0.5(11)
P1 C32 C33 C34 176.3(5)
C32 C33 C34 C35 1.2(11)
C33 C34 C35 C36 -1.2(12)
C34 C35 C36 C37 0.6(13)
C35 C36 C37 C32 0.0(12)
C33 C32 C37 C36 0.0(11)
P1 C32 C37 C36 -176.7(6)
C32 P1 C38 C43 -93.8(8)
C26 P1 C38 C43 16.2(9)
Pt1 P1 C38 C43 141.3(7)
C32 P1 C38 C39 82.8(6)
C26 P1 C38 C39 -167.2(6)
Pt1 P1 C38 C39 -42.1(6)
C43 C38 C39 C40 0.0(12)
P1 C38 C39 C40 -176.8(7)
C38 C39 C40 C41 0.9(14)
C39 C40 C41 C42 -2.9(15)
C40 C41 C42 C43 3.9(17)
C39 C38 C43 C42 1.0(14)
P1 C38 C43 C42 177.5(8)
C41 C42 C43 C38 -2.9(17)
